data_7108959
loop_
_publ_author_name
'Sidonie B. L. Vollrath'
'Chunhua Hu'
'Stefan Brase'
'Kent Kirshenbaum'

_publ_section_title
;
 Peptoid nanotubes: an oligomer macrocycle that reversibly sequesters
 water via single-crystal-to-single-crystal transformations
;
_journal_name_full Chem.Commun.
_journal_page_first 2317
_journal_paper_doi 10.1039/c3cc37163h
_journal_volume 49
_journal_year 2013
_chemical_formula_sum 'C52 H56.9 N8 O10.45'
_chemical_formula_weight 961.11
_chemical_name_systematic
;
?
;
_space_group_IT_number 15
_symmetry_cell_setting monoclinic
_symmetry_space_group_name_Hall '-C 2yc'
_symmetry_space_group_name_H-M 'C 1 2/c 1'
_atom_sites_solution_hydrogens geom
_atom_sites_solution_primary direct
_atom_sites_solution_secondary difmap
_audit_creation_method SHELXL-97
_cell_angle_alpha 90.00
_cell_angle_beta 106.9180(10)
_cell_angle_gamma 90.00
_cell_formula_units_Z 4
_cell_length_a 26.2216(14)
_cell_length_b 8.8212(5)
_cell_length_c 21.8021(11)
_cell_measurement_reflns_used 9742
_cell_measurement_temperature 100(2)
_cell_measurement_theta_max 28.26
_cell_measurement_theta_min 2.45
_cell_volume 4824.7(4)
_computing_cell_refinement 'Bruker SAINT'
_computing_data_collection 'Bruker APEX2'
_computing_data_reduction 'Bruker SAINT'
_computing_molecular_graphics 'Bruker SHELXTL'
_computing_publication_material 'Bruker SHELXTL'
_computing_structure_refinement 'SHELXL-97 (Sheldrick, 2008)'
_computing_structure_solution 'SHELXS-97 (Sheldrick, 2008)'
_diffrn_ambient_temperature 100(2)
_diffrn_measured_fraction_theta_full 0.999
_diffrn_measured_fraction_theta_max 0.999
_diffrn_measurement_device_type 'Bruker APEX-II CCD'
_diffrn_measurement_method '\f and \w scans'
_diffrn_radiation_monochromator graphite
_diffrn_radiation_source 'fine-focus sealed tube'
_diffrn_radiation_type MoK\a
_diffrn_radiation_wavelength 0.71073
_diffrn_reflns_av_R_equivalents 0.0321
_diffrn_reflns_av_sigmaI/netI 0.0137
_diffrn_reflns_limit_h_max 34
_diffrn_reflns_limit_h_min -34
_diffrn_reflns_limit_k_max 11
_diffrn_reflns_limit_k_min -11
_diffrn_reflns_limit_l_max 29
_diffrn_reflns_limit_l_min -29
_diffrn_reflns_number 75423
_diffrn_reflns_theta_full 28.31
_diffrn_reflns_theta_max 28.31
_diffrn_reflns_theta_min 1.62
_exptl_absorpt_coefficient_mu 0.094
_exptl_absorpt_correction_T_max 0.9848
_exptl_absorpt_correction_T_min 0.9505
_exptl_absorpt_correction_type multi-scan
_exptl_absorpt_process_details SADABS
_exptl_crystal_colour colorless
_exptl_crystal_density_diffrn 1.323
_exptl_crystal_density_method 'not measured'
_exptl_crystal_description plate
_exptl_crystal_F_000 2034
_exptl_crystal_size_max 0.55
_exptl_crystal_size_mid 0.54
_exptl_crystal_size_min 0.16
_refine_diff_density_max 0.379
_refine_diff_density_min -0.265
_refine_diff_density_rms 0.043
_refine_ls_extinction_method none
_refine_ls_goodness_of_fit_ref 1.055
_refine_ls_hydrogen_treatment mixed
_refine_ls_matrix_type full
_refine_ls_number_parameters 321
_refine_ls_number_reflns 6005
_refine_ls_number_restraints 0
_refine_ls_restrained_S_all 1.055
_refine_ls_R_factor_all 0.0435
_refine_ls_R_factor_gt 0.0378
_refine_ls_shift/su_max 0.000
_refine_ls_shift/su_mean 0.000
_refine_ls_structure_factor_coef Fsqd
_refine_ls_weighting_details 'calc w=1/[\s^2^(Fo^2^)+(0.0490P)^2^+3.9877P] where P=(Fo^2^+2Fc^2^)/3'
_refine_ls_weighting_scheme calc
_refine_ls_wR_factor_gt 0.0973
_refine_ls_wR_factor_ref 0.1023
_reflns_number_gt 5307
_reflns_number_total 6005
_reflns_threshold_expression >2sigma(I)
_cod_data_source_file c3cc37163h.txt
_cod_data_source_block 10ktk17h
_cod_original_sg_symbol_H-M 'C2/c '
_cod_original_formula_sum 'C52 H56.90 N8 O10.45'
_cod_database_code 7108959

loop_
_symmetry_equiv_pos_as_xyz
'x, y, z'
'-x, y, -z+1/2'
'x+1/2, y+1/2, z'
'-x+1/2, y+1/2, -z+1/2'
'-x, -y, -z'
'x, -y, z-1/2'
'-x+1/2, -y+1/2, -z'
'x+1/2, -y+1/2, z-1/2'

loop_
_atom_site_label
_atom_site_type_symbol
_atom_site_fract_x
_atom_site_fract_y
_atom_site_fract_z
_atom_site_U_iso_or_equiv
_atom_site_adp_type
_atom_site_occupancy
_atom_site_symmetry_multiplicity
_atom_site_calc_flag
_atom_site_refinement_flags
O1 O 0.14289(3) 0.12484(9) 0.26622(4) 0.02231(17) Uani 1 1 d .
O2 O 0.14362(4) 0.29516(11) 0.10870(4) 0.0287(2) Uani 1 1 d .
O3 O 0.32343(3) 0.16826(9) 0.18860(5) 0.02698(19) Uani 1 1 d .
O4 O -0.01313(3) 0.40855(9) 0.06534(4) 0.02097(17) Uani 1 1 d .
O5 O 0.07040(3) 0.36275(9) 0.31952(4) 0.02034(16) Uani 1 1 d .
N1 N 0.16928(4) 0.23628(10) 0.36370(4) 0.01881(18) Uani 1 1 d .
N2 N 0.19891(4) 0.30535(10) 0.21008(4) 0.01808(18) Uani 1 1 d .
N3 N 0.06789(4) 0.47713(10) 0.13121(4) 0.01801(18) Uani 1 1 d .
N4 N -0.02918(3) 0.17892(10) 0.13989(4) 0.01679(18) Uani 1 1 d .
C1 C 0.17066(4) 0.21900(12) 0.30215(5) 0.0176(2) Uani 1 1 d .
C2 C 0.12539(4) 0.16142(13) 0.37959(5) 0.0200(2) Uani 1 1 d .
H2A H 0.1328 0.1580 0.4268 0.024 Uiso 1 1 calc R
H2B H 0.1224 0.0558 0.3636 0.024 Uiso 1 1 calc R
C3 C 0.20071(4) 0.34288(13) 0.40868(5) 0.0212(2) Uani 1 1 d .
C4 C 0.17603(5) 0.44285(14) 0.44057(6) 0.0276(2) Uani 1 1 d .
H4 H 0.1383 0.4426 0.4316 0.033 Uiso 1 1 calc R
C5 C 0.20679(6) 0.54303(16) 0.48561(6) 0.0361(3) Uani 1 1 d .
H5 H 0.1902 0.6088 0.5086 0.043 Uiso 1 1 calc R
C6 C 0.26172(6) 0.54676(17) 0.49697(6) 0.0387(3) Uani 1 1 d .
H6 H 0.2825 0.6178 0.5266 0.046 Uiso 1 1 calc R
C7 C 0.28614(5) 0.44771(17) 0.46545(6) 0.0335(3) Uani 1 1 d .
H7 H 0.3237 0.4520 0.4729 0.040 Uiso 1 1 calc R
C8 C 0.25609(5) 0.34125(15) 0.42270(5) 0.0256(2) Uani 1 1 d .
H8 H 0.2732 0.2684 0.4033 0.031 Uiso 1 1 calc R
C9 C 0.20484(4) 0.33086(12) 0.27750(5) 0.0174(2) Uani 1 1 d .
H9A H 0.1940 0.4359 0.2837 0.021 Uiso 1 1 calc R
H9B H 0.2427 0.3186 0.3024 0.021 Uiso 1 1 calc R
C10 C 0.15302(4) 0.33886(12) 0.16400(5) 0.0187(2) Uani 1 1 d .
C11 C 0.23622(4) 0.19805(12) 0.19561(6) 0.0212(2) Uani 1 1 d .
H11A H 0.2184 0.1434 0.1554 0.025 Uiso 1 1 calc R
H11B H 0.2473 0.1225 0.2305 0.025 Uiso 1 1 calc R
C12 C 0.28497(4) 0.28018(13) 0.18841(6) 0.0220(2) Uani 1 1 d .
H12A H 0.2759 0.3379 0.1477 0.026 Uiso 1 1 calc R
H12B H 0.2988 0.3518 0.2244 0.026 Uiso 1 1 calc R
C13 C 0.36990(5) 0.22813(15) 0.17670(7) 0.0301(3) Uani 1 1 d .
H13A H 0.3604 0.2736 0.1339 0.045 Uiso 1 1 calc R
H13B H 0.3958 0.1464 0.1792 0.045 Uiso 1 1 calc R
H13C H 0.3856 0.3056 0.2089 0.045 Uiso 1 1 calc R
C14 C 0.11391(4) 0.44192(12) 0.18477(5) 0.0168(2) Uani 1 1 d .
H14A H 0.1021 0.3908 0.2187 0.020 Uiso 1 1 calc R
H14B H 0.1322 0.5371 0.2028 0.020 Uiso 1 1 calc R
C15 C 0.02370(4) 0.38777(12) 0.11396(5) 0.0164(2) Uani 1 1 d .
C16 C 0.07637(5) 0.58968(13) 0.08535(5) 0.02320(17) Uani 1 1 d .
H16A H 0.0421 0.6096 0.0523 0.028 Uiso 1 1 calc R
H16B H 0.1016 0.5482 0.0636 0.028 Uiso 1 1 calc R
C17 C 0.09761(5) 0.73311(13) 0.11731(6) 0.02320(17) Uani 1 1 d .
C18 C 0.11576(5) 0.84722(15) 0.14370(7) 0.0328(3) Uani 1 1 d .
H18 H 0.1303 0.9385 0.1648 0.039 Uiso 1 1 calc R
C19 C 0.02154(4) 0.25841(12) 0.16048(5) 0.0171(2) Uani 1 1 d .
H19A H 0.0509 0.1861 0.1627 0.020 Uiso 1 1 calc R
H19B H 0.0266 0.3005 0.2039 0.020 Uiso 1 1 calc R
C20 C -0.03443(4) 0.03992(12) 0.10376(5) 0.0175(2) Uani 1 1 d .
C21 C -0.05251(5) 0.04359(13) 0.03716(5) 0.0220(2) Uani 1 1 d .
H21 H -0.0577 0.1377 0.0150 0.026 Uiso 1 1 calc R
C22 C -0.06289(5) -0.09215(14) 0.00327(6) 0.0264(2) Uani 1 1 d .
H22 H -0.0760 -0.0908 -0.0422 0.032 Uiso 1 1 calc R
C23 C -0.05422(5) -0.22914(14) 0.03560(6) 0.0274(3) Uani 1 1 d .
H23 H -0.0619 -0.3215 0.0124 0.033 Uiso 1 1 calc R
C24 C -0.03427(5) -0.23169(13) 0.10190(6) 0.0272(3) Uani 1 1 d .
H24 H -0.0273 -0.3259 0.1238 0.033 Uiso 1 1 calc R
C25 C -0.02449(5) -0.09685(13) 0.13638(6) 0.0225(2) Uani 1 1 d .
H25 H -0.0111 -0.0984 0.1818 0.027 Uiso 1 1 calc R
C26 C 0.07256(4) 0.24457(12) 0.35000(5) 0.0168(2) Uani 1 1 d .
O6 O 0.0000 0.5957(3) 0.2500 0.0306(11) Uani 0.448(7) 2 d SP
H6O H 0.0225(16) 0.533(5) 0.2725(19) 0.039(10) Uiso 0.448(7) 1 d P

loop_
_atom_site_aniso_label
_atom_site_aniso_U_11
_atom_site_aniso_U_22
_atom_site_aniso_U_33
_atom_site_aniso_U_23
_atom_site_aniso_U_13
_atom_site_aniso_U_12
O1 0.0219(4) 0.0163(4) 0.0275(4) -0.0014(3) 0.0052(3) -0.0035(3)
O2 0.0289(4) 0.0330(5) 0.0223(4) -0.0092(3) 0.0045(3) 0.0041(4)
O3 0.0212(4) 0.0185(4) 0.0460(5) 0.0058(4) 0.0174(4) 0.0039(3)
O4 0.0208(4) 0.0209(4) 0.0180(4) 0.0005(3) 0.0006(3) -0.0013(3)
O5 0.0205(4) 0.0181(4) 0.0216(4) 0.0057(3) 0.0048(3) 0.0001(3)
N1 0.0150(4) 0.0181(4) 0.0224(4) 0.0030(3) 0.0041(3) -0.0015(3)
N2 0.0156(4) 0.0180(4) 0.0213(4) -0.0024(3) 0.0065(3) 0.0015(3)
N3 0.0169(4) 0.0173(4) 0.0183(4) 0.0024(3) 0.0029(3) -0.0013(3)
N4 0.0160(4) 0.0148(4) 0.0193(4) -0.0030(3) 0.0049(3) -0.0016(3)
C1 0.0146(4) 0.0132(5) 0.0239(5) 0.0026(4) 0.0041(4) 0.0022(4)
C2 0.0160(5) 0.0191(5) 0.0245(5) 0.0068(4) 0.0052(4) 0.0001(4)
C3 0.0217(5) 0.0202(5) 0.0188(5) 0.0046(4) 0.0016(4) -0.0032(4)
C4 0.0303(6) 0.0262(6) 0.0241(5) 0.0009(5) 0.0047(5) -0.0004(5)
C5 0.0493(8) 0.0285(7) 0.0266(6) -0.0031(5) 0.0050(6) -0.0028(6)
C6 0.0492(8) 0.0331(7) 0.0250(6) 0.0007(5) -0.0031(6) -0.0154(6)
C7 0.0275(6) 0.0431(8) 0.0227(6) 0.0105(5) -0.0040(5) -0.0122(5)
C8 0.0223(5) 0.0303(6) 0.0213(5) 0.0072(5) 0.0019(4) -0.0038(5)
C9 0.0152(5) 0.0162(5) 0.0204(5) 0.0000(4) 0.0047(4) -0.0012(4)
C10 0.0180(5) 0.0163(5) 0.0224(5) -0.0028(4) 0.0066(4) -0.0018(4)
C11 0.0190(5) 0.0171(5) 0.0292(6) -0.0022(4) 0.0098(4) 0.0022(4)
C12 0.0205(5) 0.0180(5) 0.0299(6) 0.0027(4) 0.0110(4) 0.0031(4)
C13 0.0224(6) 0.0247(6) 0.0481(8) 0.0043(5) 0.0179(5) 0.0010(5)
C14 0.0148(4) 0.0168(5) 0.0176(5) -0.0013(4) 0.0029(4) 0.0002(4)
C15 0.0174(5) 0.0151(5) 0.0169(4) -0.0018(4) 0.0052(4) 0.0010(4)
C16 0.0223(4) 0.0223(4) 0.0241(4) 0.0052(3) 0.0054(3) -0.0019(3)
C17 0.0223(4) 0.0223(4) 0.0241(4) 0.0052(3) 0.0054(3) -0.0019(3)
C18 0.0301(6) 0.0230(6) 0.0404(7) 0.0040(5) 0.0023(5) -0.0041(5)
C19 0.0151(5) 0.0163(5) 0.0186(5) 0.0000(4) 0.0031(4) -0.0014(4)
C20 0.0160(5) 0.0156(5) 0.0224(5) -0.0038(4) 0.0078(4) -0.0008(4)
C21 0.0238(5) 0.0205(5) 0.0226(5) -0.0019(4) 0.0080(4) -0.0005(4)
C22 0.0267(6) 0.0282(6) 0.0252(5) -0.0086(5) 0.0090(5) -0.0017(5)
C23 0.0270(6) 0.0213(6) 0.0373(7) -0.0115(5) 0.0143(5) -0.0024(5)
C24 0.0291(6) 0.0168(5) 0.0399(7) -0.0007(5) 0.0169(5) 0.0025(4)
C25 0.0234(5) 0.0204(5) 0.0251(5) 0.0000(4) 0.0095(4) 0.0027(4)
C26 0.0170(5) 0.0164(5) 0.0164(4) 0.0007(4) 0.0038(4) 0.0003(4)
O6 0.0312(18) 0.0206(16) 0.0316(17) 0.000 -0.0040(12) 0.000

loop_
_atom_type_symbol
_atom_type_description
_atom_type_scat_dispersion_real
_atom_type_scat_dispersion_imag
_atom_type_scat_source
C C 0.0033 0.0016 'International Tables Vol C Tables 4.2.6.8 and 6.1.1.4'
H H 0.0000 0.0000 'International Tables Vol C Tables 4.2.6.8 and 6.1.1.4'
N N 0.0061 0.0033 'International Tables Vol C Tables 4.2.6.8 and 6.1.1.4'
O O 0.0106 0.0060 'International Tables Vol C Tables 4.2.6.8 and 6.1.1.4'

loop_
_geom_angle_atom_site_label_1
_geom_angle_atom_site_label_2
_geom_angle_atom_site_label_3
_geom_angle
_geom_angle_site_symmetry_1
_geom_angle_site_symmetry_3
C12 O3 C13 112.96(9) . .
C1 N1 C3 124.95(9) . .
C1 N1 C2 115.73(9) . .
C3 N1 C2 118.19(9) . .
C10 N2 C9 121.81(9) . .
C10 N2 C11 119.13(9) . .
C9 N2 C11 116.03(9) . .
C15 N3 C14 122.78(9) . .
C15 N3 C16 119.22(9) . .
C14 N3 C16 115.95(9) . .
C26 N4 C20 120.18(9) 2 .
C26 N4 C19 118.74(9) 2 .
C20 N4 C19 120.80(8) . .
O1 C1 N1 121.64(10) . .
O1 C1 C9 120.79(10) . .
N1 C1 C9 117.37(9) . .
N1 C2 C26 111.30(9) . .
N1 C2 H2A 109.4 . .
C26 C2 H2A 109.4 . .
N1 C2 H2B 109.4 . .
C26 C2 H2B 109.4 . .
H2A C2 H2B 108.0 . .
C4 C3 C8 120.17(11) . .
C4 C3 N1 119.90(10) . .
C8 C3 N1 119.86(11) . .
C5 C4 C3 119.75(12) . .
C5 C4 H4 120.1 . .
C3 C4 H4 120.1 . .
C6 C5 C4 119.94(14) . .
C6 C5 H5 120.0 . .
C4 C5 H5 120.0 . .
C7 C6 C5 120.27(12) . .
C7 C6 H6 119.9 . .
C5 C6 H6 119.9 . .
C6 C7 C8 120.37(13) . .
C6 C7 H7 119.8 . .
C8 C7 H7 119.8 . .
C3 C8 C7 119.31(12) . .
C3 C8 H8 120.3 . .
C7 C8 H8 120.3 . .
N2 C9 C1 110.78(9) . .
N2 C9 H9A 109.5 . .
C1 C9 H9A 109.5 . .
N2 C9 H9B 109.5 . .
C1 C9 H9B 109.5 . .
H9A C9 H9B 108.1 . .
O2 C10 N2 122.90(10) . .
O2 C10 C14 121.24(10) . .
N2 C10 C14 115.81(9) . .
N2 C11 C12 110.52(9) . .
N2 C11 H11A 109.5 . .
C12 C11 H11A 109.5 . .
N2 C11 H11B 109.5 . .
C12 C11 H11B 109.5 . .
H11A C11 H11B 108.1 . .
O3 C12 C11 106.79(9) . .
O3 C12 H12A 110.4 . .
C11 C12 H12A 110.4 . .
O3 C12 H12B 110.4 . .
C11 C12 H12B 110.4 . .
H12A C12 H12B 108.6 . .
O3 C13 H13A 109.5 . .
O3 C13 H13B 109.5 . .
H13A C13 H13B 109.5 . .
O3 C13 H13C 109.5 . .
H13A C13 H13C 109.5 . .
H13B C13 H13C 109.5 . .
N3 C14 C10 111.15(8) . .
N3 C14 H14A 109.4 . .
C10 C14 H14A 109.4 . .
N3 C14 H14B 109.4 . .
C10 C14 H14B 109.4 . .
H14A C14 H14B 108.0 . .
O4 C15 N3 123.17(10) . .
O4 C15 C19 120.76(9) . .
N3 C15 C19 116.06(9) . .
N3 C16 C17 111.67(9) . .
N3 C16 H16A 109.3 . .
C17 C16 H16A 109.3 . .
N3 C16 H16B 109.3 . .
C17 C16 H16B 109.3 . .
H16A C16 H16B 107.9 . .
C18 C17 C16 178.57(14) . .
C17 C18 H18 180.0 . .
N4 C19 C15 111.10(8) . .
N4 C19 H19A 109.4 . .
C15 C19 H19A 109.4 . .
N4 C19 H19B 109.4 . .
C15 C19 H19B 109.4 . .
H19A C19 H19B 108.0 . .
C25 C20 C21 120.80(10) . .
C25 C20 N4 119.09(9) . .
C21 C20 N4 119.99(10) . .
C20 C21 C22 119.27(11) . .
C20 C21 H21 120.4 . .
C22 C21 H21 120.4 . .
C23 C22 C21 120.19(11) . .
C23 C22 H22 119.9 . .
C21 C22 H22 119.9 . .
C22 C23 C24 120.08(11) . .
C22 C23 H23 120.0 . .
C24 C23 H23 120.0 . .
C23 C24 C25 120.25(11) . .
C23 C24 H24 119.9 . .
C25 C24 H24 119.9 . .
C20 C25 C24 119.32(11) . .
C20 C25 H25 120.3 . .
C24 C25 H25 120.3 . .
O5 C26 N4 122.94(10) . 2
O5 C26 C2 121.80(9) . .
N4 C26 C2 115.26(9) 2 .

loop_
_geom_bond_atom_site_label_1
_geom_bond_atom_site_label_2
_geom_bond_distance
_geom_bond_site_symmetry_2
O1 C1 1.2256(13) .
O2 C10 1.2205(13) .
O3 C12 1.4104(13) .
O3 C13 1.4195(14) .
O4 C15 1.2224(13) .
O5 C26 1.2286(13) .
N1 C1 1.3615(14) .
N1 C3 1.4335(14) .
N1 C2 1.4535(13) .
N2 C10 1.3571(14) .
N2 C9 1.4501(13) .
N2 C11 1.4601(13) .
N3 C15 1.3608(14) .
N3 C14 1.4479(13) .
N3 C16 1.4711(14) .
N4 C26 1.3505(13) 2
N4 C20 1.4421(13) .
N4 C19 1.4541(13) .
C1 C9 1.5315(14) .
C2 C26 1.5342(14) .
C2 H2A 0.9900 .
C2 H2B 0.9900 .
C3 C4 1.3934(17) .
C3 C8 1.3942(16) .
C4 C5 1.3909(18) .
C4 H4 0.9500 .
C5 C6 1.389(2) .
C5 H5 0.9500 .
C6 C7 1.379(2) .
C6 H6 0.9500 .
C7 C8 1.3944(18) .
C7 H7 0.9500 .
C8 H8 0.9500 .
C9 H9A 0.9900 .
C9 H9B 0.9900 .
C10 C14 1.5342(14) .
C11 C12 1.5167(15) .
C11 H11A 0.9900 .
C11 H11B 0.9900 .
C12 H12A 0.9900 .
C12 H12B 0.9900 .
C13 H13A 0.9800 .
C13 H13B 0.9800 .
C13 H13C 0.9800 .
C14 H14A 0.9900 .
C14 H14B 0.9900 .
C15 C19 1.5386(14) .
C16 C17 1.4733(16) .
C16 H16A 0.9900 .
C16 H16B 0.9900 .
C17 C18 1.1880(18) .
C18 H18 0.9500 .
C19 H19A 0.9900 .
C19 H19B 0.9900 .
C20 C25 1.3860(15) .
C20 C21 1.3905(15) .
C21 C22 1.3918(16) .
C21 H21 0.9500 .
C22 C23 1.3841(18) .
C22 H22 0.9500 .
C23 C24 1.3868(19) .
C23 H23 0.9500 .
C24 C25 1.3905(16) .
C24 H24 0.9500 .
C25 H25 0.9500 .
C26 N4 1.3505(13) 2
O6 H6O 0.85(5) .
